data_4104338
loop_
_publ_author_name
'Sung Cho'
'Jong Min Lim'
'Satoru Hiroto'
'Pyosang Kim'
'Hiroshi Shinokubo'
'Atsuhiro Osuka'
'Dongho Kim'

_publ_section_title
;
 Unusual Interchromophoric Interactions in \b,\b' Directly and Doubly
 Linked Corrole Dimers: Prohibited Electronic Communication and Abnormal
 Singlet Ground States
;
_journal_name_full 'Journal of the American Chemical Society'
_journal_page_first 6412
_journal_page_last 6420
_journal_paper_doi 10.1021/ja900220y
_journal_volume 131
_journal_year 2009
_chemical_formula_moiety 'C74 H16 F30 N8, C14 O, C7'
_chemical_formula_sum 'C95 H16 F30 N8 O'
_chemical_formula_weight 1855.16
_chemical_name_systematic
; 
 ? 
;
_space_group_IT_number 15
_symmetry_cell_setting monoclinic
_symmetry_Int_Tables_number 15
_symmetry_space_group_name_Hall '-C 2yc'
_symmetry_space_group_name_H-M 'C 1 2/c 1'
_atom_sites_solution_hydrogens geom
_atom_sites_solution_primary direct
_atom_sites_solution_secondary difmap
_audit_creation_method SHELXL-97
_cell_angle_alpha 90.00
_cell_angle_beta 92.241(18)
_cell_angle_gamma 90.00
_cell_formula_units_Z 4
_cell_length_a 28.63(3)
_cell_length_b 6.521(7)
_cell_length_c 40.62(4)
_cell_measurement_reflns_used 1509
_cell_measurement_temperature 90(2)
_cell_measurement_theta_max 24.66
_cell_measurement_theta_min 2.41
_cell_volume 7578(14)
_computing_cell_refinement 'Bruker SMART'
_computing_data_collection 'Bruker SMART'
_computing_data_reduction 'Bruker SAINT'
_computing_molecular_graphics 'Bruker SHELXTL'
_computing_publication_material 'Bruker SHELXTL'
_computing_structure_refinement 'SHELXL-97 (Sheldrick, 1997)'
_computing_structure_solution 'SHELXS-97 (Sheldrick, 1990)'
_diffrn_ambient_temperature 90(2)
_diffrn_measured_fraction_theta_full 0.992
_diffrn_measured_fraction_theta_max 0.992
_diffrn_measurement_device_type 'CCD area detector'
_diffrn_measurement_method 'phi and omega scans'
_diffrn_radiation_monochromator graphite
_diffrn_radiation_source 'fine-focus sealed tube'
_diffrn_radiation_type MoK\a
_diffrn_radiation_wavelength 0.71073
_diffrn_reflns_av_R_equivalents 0.1100
_diffrn_reflns_av_sigmaI/netI 0.1391
_diffrn_reflns_limit_h_max 31
_diffrn_reflns_limit_h_min -34
_diffrn_reflns_limit_k_max 7
_diffrn_reflns_limit_k_min -7
_diffrn_reflns_limit_l_max 48
_diffrn_reflns_limit_l_min -45
_diffrn_reflns_number 17027
_diffrn_reflns_theta_full 25.00
_diffrn_reflns_theta_max 25.00
_diffrn_reflns_theta_min 1.00
_exptl_absorpt_coefficient_mu 0.150
_exptl_absorpt_correction_T_max 0.9852
_exptl_absorpt_correction_T_min 0.9495
_exptl_absorpt_correction_type empirical
_exptl_crystal_colour brown
_exptl_crystal_density_diffrn 1.626
_exptl_crystal_density_method 'not measured'
_exptl_crystal_description prism
_exptl_crystal_F_000 3680
_exptl_crystal_size_max 0.35
_exptl_crystal_size_mid 0.15
_exptl_crystal_size_min 0.10
_refine_diff_density_max 1.009
_refine_diff_density_min -0.641
_refine_diff_density_rms 0.110
_refine_ls_extinction_method none
_refine_ls_goodness_of_fit_ref 0.997
_refine_ls_hydrogen_treatment constr
_refine_ls_matrix_type full
_refine_ls_number_parameters 653
_refine_ls_number_reflns 6630
_refine_ls_number_restraints 175
_refine_ls_restrained_S_all 1.000
_refine_ls_R_factor_all 0.1878
_refine_ls_R_factor_gt 0.0946
_refine_ls_shift/su_max 0.001
_refine_ls_shift/su_mean 0.000
_refine_ls_structure_factor_coef Fsqd
_refine_ls_weighting_details 'calc w=1/[\s^2^(Fo^2^)+(0.1761P)^2^+0.0000P] where P=(Fo^2^+2Fc^2^)/3'
_refine_ls_weighting_scheme calc
_refine_ls_wR_factor_gt 0.2556
_refine_ls_wR_factor_ref 0.3159
_reflns_number_gt 2945
_reflns_number_total 6630
_reflns_threshold_expression >2sigma(I)
_cod_data_source_file ja900220y_si_002.cif
_cod_data_source_block 61207hiroto
_cod_database_code 4104338

loop_
_symmetry_equiv_pos_as_xyz
'x, y, z'
'-x, y, -z+1/2'
'x+1/2, y+1/2, z'
'-x+1/2, y+1/2, -z+1/2'
'-x, -y, -z'
'x, -y, z-1/2'
'-x+1/2, -y+1/2, -z'
'x+1/2, -y+1/2, z-1/2'

loop_
_atom_site_label
_atom_site_type_symbol
_atom_site_fract_x
_atom_site_fract_y
_atom_site_fract_z
_atom_site_U_iso_or_equiv
_atom_site_adp_type
_atom_site_occupancy
_atom_site_symmetry_multiplicity
_atom_site_calc_flag
_atom_site_refinement_flags
_atom_site_disorder_assembly
_atom_site_disorder_group
C1 C 0.5416(2) 0.6065(11) 0.78498(15) 0.0262(15) Uani 1 1 d . . .
C2 C 0.5674(2) 0.6075(11) 0.75522(16) 0.0270(15) Uani 1 1 d . . .
C3 C 0.6144(2) 0.6012(11) 0.76574(16) 0.0297(16) Uani 1 1 d . . .
H3 H 0.6404 0.5983 0.7519 0.036 Uiso 1 1 calc R . .
C4 C 0.6166(2) 0.6001(11) 0.79992(16) 0.0283(16) Uani 1 1 d . . .
C5 C 0.6544(2) 0.5942(11) 0.82308(17) 0.0325(17) Uani 1 1 d . . .
C6 C 0.6490(2) 0.5973(11) 0.85711(17) 0.0299(16) Uani 1 1 d . . .
C7 C 0.6844(2) 0.6005(12) 0.88277(18) 0.0385(19) Uani 1 1 d . . .
H7 H 0.7171 0.5940 0.8798 0.046 Uiso 1 1 calc R . .
C8 C 0.6638(2) 0.6142(13) 0.91174(19) 0.042(2) Uani 1 1 d . . .
H8 H 0.6791 0.6230 0.9329 0.051 Uiso 1 1 calc R . .
C9 C 0.6137(2) 0.6130(12) 0.90484(17) 0.0358(18) Uani 1 1 d . . .
C10 C 0.5795(2) 0.6302(12) 0.92785(18) 0.0354(18) Uani 1 1 d . . .
C11 C 0.5309(2) 0.6302(12) 0.92052(18) 0.0393(19) Uani 1 1 d . . .
C12 C 0.4946(2) 0.6295(13) 0.94456(19) 0.043(2) Uani 1 1 d . . .
H12 H 0.4992 0.6312 0.9678 0.052 Uiso 1 1 calc R . .
C13 C 0.4539(2) 0.6259(14) 0.92787(18) 0.046(2) Uani 1 1 d . . .
H13 H 0.4240 0.6232 0.9371 0.056 Uiso 1 1 calc R . .
C14 C 0.4631(2) 0.6267(11) 0.89326(17) 0.0339(17) Uani 1 1 d . . .
C15 C 0.4311(2) 0.6203(11) 0.86745(16) 0.0305(16) Uani 1 1 d . . .
C16 C 0.4439(2) 0.6160(10) 0.83378(16) 0.0256(15) Uani 1 1 d . . .
C17 C 0.4174(2) 0.6161(10) 0.80449(16) 0.0289(16) Uani 1 1 d . . .
H17 H 0.3842 0.6184 0.8024 0.035 Uiso 1 1 calc R . .
C18 C 0.4480(2) 0.6121(11) 0.77873(16) 0.0277(16) Uani 1 1 d . . .
C19 C 0.4942(2) 0.6131(11) 0.79410(16) 0.0282(16) Uani 1 1 d . . .
C20 C 0.7028(2) 0.5919(12) 0.81102(17) 0.0331(17) Uani 1 1 d . . .
C21 C 0.7212(2) 0.7505(12) 0.79383(19) 0.0383(19) Uani 1 1 d . . .
C22 C 0.7654(3) 0.7496(15) 0.7828(2) 0.049(2) Uani 1 1 d . . .
C23 C 0.7929(2) 0.5804(17) 0.7890(2) 0.055(3) Uani 1 1 d . . .
C24 C 0.7759(2) 0.4216(14) 0.80485(19) 0.044(2) Uani 1 1 d . . .
C25 C 0.7315(2) 0.4268(13) 0.81570(19) 0.042(2) Uani 1 1 d . . .
C26 C 0.5949(2) 0.6502(13) 0.96276(18) 0.0366(19) Uani 1 1 d . . .
C27 C 0.5862(2) 0.8213(14) 0.9809(2) 0.043(2) Uani 1 1 d . . .
C28 C 0.5995(3) 0.8471(14) 1.0128(2) 0.047(2) Uani 1 1 d . . .
C29 C 0.6232(3) 0.6953(17) 1.02861(18) 0.051(3) Uani 1 1 d . . .
C30 C 0.6334(3) 0.5211(14) 1.01250(19) 0.042(2) Uani 1 1 d . . .
C31 C 0.6191(2) 0.4966(15) 0.98044(19) 0.045(2) Uani 1 1 d . . .
C32 C 0.3807(2) 0.6102(13) 0.87367(16) 0.0352(18) Uani 1 1 d . . .
C33 C 0.3575(3) 0.7663(16) 0.88853(18) 0.047(2) Uani 1 1 d . . .
C34 C 0.3105(3) 0.754(2) 0.89516(19) 0.065(3) Uani 1 1 d . . .
C35 C 0.2863(3) 0.581(2) 0.8862(2) 0.075(4) Uani 1 1 d . . .
C36 C 0.3081(3) 0.4249(18) 0.8708(2) 0.061(3) Uani 1 1 d . . .
C37 C 0.3550(3) 0.4384(16) 0.86495(19) 0.050(2) Uani 1 1 d . . .
C1R C 0.5578(8) 0.103(3) 0.8239(4) 0.111(6) Uani 0.477(13) 1 d PGU A 1
C2R C 0.6043(7) 0.095(3) 0.8349(5) 0.103(6) Uani 0.477(13) 1 d PGU A 1
C3R C 0.6157(6) 0.101(3) 0.8685(6) 0.111(6) Uani 0.477(13) 1 d PGU A 1
C4R C 0.5805(9) 0.115(3) 0.8910(4) 0.116(6) Uani 0.477(13) 1 d PGU A 1
C5R C 0.5339(7) 0.123(3) 0.8800(5) 0.119(6) Uani 0.477(13) 1 d PGU A 1
C6R C 0.5226(6) 0.117(3) 0.8464(6) 0.100(6) Uani 0.477(13) 1 d PGU A 1
C7R C 0.4954(12) 0.139(5) 0.9033(8) 0.127(9) Uani 0.477(13) 1 d PU A 1
O1W O 0.5216(6) 0.111(3) 0.7473(5) 0.117(6) Uani 0.50 1 d PU . .
C1T C 0.2427(3) 0.240(3) 0.0338(4) 0.094(5) Uani 1 1 d . . .
C2T C 0.2274(4) 0.405(3) 0.0167(4) 0.100(5) Uani 1 1 d . . .
C3T C 0.2343(3) 0.412(2) -0.0174(3) 0.083(4) Uani 1 1 d . . .
C4T C 0.2191(6) 0.561(3) -0.0324(5) 0.051(5) Uani 0.50 1 d P . .
F1 F 0.69519(15) 0.9194(7) 0.78799(12) 0.0535(13) Uani 1 1 d . . .
F2 F 0.78205(16) 0.9108(8) 0.76663(13) 0.0653(15) Uani 1 1 d . . .
F3 F 0.83682(14) 0.5800(9) 0.77823(12) 0.0691(16) Uani 1 1 d . . .
F4 F 0.80289(15) 0.2565(9) 0.81100(12) 0.0654(15) Uani 1 1 d . . .
F5 F 0.71650(14) 0.2619(7) 0.83225(11) 0.0458(11) Uani 1 1 d . . .
F6 F 0.56292(16) 0.9759(8) 0.96599(12) 0.0584(14) Uani 1 1 d . . .
F7 F 0.59004(18) 1.0206(8) 1.02875(12) 0.0656(15) Uani 1 1 d . . .
F8 F 0.63795(16) 0.7136(9) 1.06062(10) 0.0604(15) Uani 1 1 d . . .
F9 F 0.65696(16) 0.3673(8) 1.02817(11) 0.0564(13) Uani 1 1 d . . .
F10 F 0.62889(16) 0.3214(7) 0.96501(10) 0.0492(12) Uani 1 1 d . . .
F11 F 0.37984(16) 0.9369(8) 0.89724(11) 0.0562(13) Uani 1 1 d . . .
F12 F 0.28958(18) 0.9038(12) 0.91004(13) 0.096(2) Uani 1 1 d . . .
F13 F 0.24153(14) 0.5659(13) 0.89253(12) 0.102(3) Uani 1 1 d . . .
F14 F 0.28497(19) 0.2565(12) 0.86241(14) 0.103(3) Uani 1 1 d . . .
F15 F 0.37454(18) 0.2830(8) 0.85031(13) 0.0668(16) Uani 1 1 d . . .
N1 N 0.57198(17) 0.6036(9) 0.81083(13) 0.0288(13) Uani 1 1 d . . .
N2 N 0.60706(18) 0.6012(9) 0.87209(14) 0.0327(14) Uani 1 1 d . . .
H2 H 0.5795 0.5967 0.8617 0.039 Uiso 1 1 calc R . .
N3 N 0.51116(17) 0.6262(9) 0.89046(14) 0.0324(14) Uani 1 1 d . . .
N4 N 0.48928(17) 0.6152(8) 0.82657(13) 0.0272(13) Uani 1 1 d . . .
H4 H 0.5126 0.6160 0.8413 0.033 Uiso 1 1 calc R . .
C1S C 0.5673(11) 0.110(4) 0.8609(9) 0.177(9) Uani 0.523(13) 1 d PGU A 2
C2S C 0.5216(14) 0.116(5) 0.8711(6) 0.186(9) Uani 0.523(13) 1 d PGU A 2
C3S C 0.4846(9) 0.118(4) 0.8479(9) 0.171(8) Uani 0.523(13) 1 d PGU A 2
C4S C 0.4934(11) 0.114(3) 0.8145(8) 0.158(8) Uani 0.523(13) 1 d PGU A 2
C5S C 0.5392(14) 0.109(4) 0.8043(6) 0.170(8) Uani 0.523(13) 1 d PGDU A 2
C6S C 0.5761(9) 0.106(4) 0.8275(10) 0.178(8) Uani 0.523(13) 1 d PGU A 2
C7S C 0.5626(14) 0.090(5) 0.7719(7) 0.171(9) Uani 0.523(13) 1 d PDU A 2

loop_
_atom_site_aniso_label
_atom_site_aniso_U_11
_atom_site_aniso_U_22
_atom_site_aniso_U_33
_atom_site_aniso_U_23
_atom_site_aniso_U_13
_atom_site_aniso_U_12
C1 0.017(3) 0.038(4) 0.024(4) -0.003(3) 0.000(3) 0.001(3)
C2 0.011(3) 0.037(4) 0.033(4) 0.002(3) 0.002(3) -0.002(3)
C3 0.021(3) 0.038(4) 0.030(4) 0.002(3) 0.005(3) 0.001(3)
C4 0.019(3) 0.035(4) 0.031(4) -0.001(3) 0.006(3) 0.000(3)
C5 0.016(3) 0.043(4) 0.039(4) 0.004(4) 0.001(3) -0.002(3)
C6 0.017(3) 0.040(4) 0.033(4) 0.000(3) 0.000(3) -0.002(3)
C7 0.013(3) 0.062(5) 0.041(4) -0.007(4) 0.005(3) -0.009(3)
C8 0.017(4) 0.069(6) 0.040(4) -0.009(4) -0.003(3) -0.013(4)
C9 0.022(4) 0.052(5) 0.032(4) -0.001(4) -0.004(3) -0.011(4)
C10 0.016(3) 0.053(5) 0.037(4) -0.005(4) 0.001(3) -0.012(3)
C11 0.018(3) 0.063(5) 0.037(4) -0.008(4) 0.001(3) -0.010(4)
C12 0.020(4) 0.072(6) 0.036(4) -0.010(4) -0.003(3) -0.012(4)
C13 0.020(4) 0.087(7) 0.032(4) -0.008(4) 0.005(3) -0.012(4)
C14 0.026(4) 0.044(5) 0.032(4) -0.007(3) 0.003(3) -0.011(3)
C15 0.017(3) 0.044(4) 0.030(4) -0.004(3) 0.001(3) -0.006(3)
C16 0.014(3) 0.035(4) 0.028(4) 0.002(3) 0.005(3) -0.004(3)
C17 0.013(3) 0.036(4) 0.037(4) -0.002(3) 0.002(3) 0.001(3)
C18 0.011(3) 0.039(4) 0.033(4) 0.003(3) -0.001(3) -0.001(3)
C19 0.020(3) 0.037(4) 0.028(4) 0.002(3) 0.005(3) -0.005(3)
C20 0.017(3) 0.050(5) 0.032(4) -0.004(4) -0.001(3) -0.005(3)
C21 0.024(4) 0.047(5) 0.044(5) 0.001(4) 0.000(3) -0.004(3)
C22 0.026(4) 0.075(6) 0.046(5) 0.005(5) 0.007(4) -0.019(4)
C23 0.013(4) 0.107(8) 0.047(5) -0.005(5) 0.006(3) -0.002(5)
C24 0.018(4) 0.071(6) 0.043(5) 0.011(4) 0.000(3) 0.005(4)
C25 0.020(4) 0.061(6) 0.043(5) -0.002(4) -0.008(3) 0.003(4)
C26 0.013(3) 0.061(5) 0.036(4) -0.015(4) 0.000(3) -0.010(3)
C27 0.021(4) 0.061(6) 0.048(5) -0.010(4) 0.001(4) -0.003(4)
C28 0.034(4) 0.064(6) 0.043(5) -0.023(5) 0.008(4) -0.009(4)
C29 0.032(4) 0.101(8) 0.022(4) -0.025(5) 0.007(3) -0.031(5)
C30 0.026(4) 0.069(6) 0.032(5) 0.001(4) 0.000(3) -0.003(4)
C31 0.022(4) 0.080(6) 0.034(5) -0.016(5) 0.002(3) -0.013(4)
C32 0.017(3) 0.069(5) 0.020(4) 0.000(4) 0.002(3) -0.012(4)
C33 0.026(4) 0.092(7) 0.023(4) -0.006(4) 0.003(3) -0.005(4)
C34 0.031(5) 0.143(10) 0.021(4) 0.001(5) 0.009(4) 0.020(6)
C35 0.023(4) 0.182(12) 0.020(4) 0.016(6) -0.004(4) -0.021(7)
C36 0.035(5) 0.116(8) 0.032(5) 0.004(5) -0.002(4) -0.042(6)
C37 0.031(4) 0.092(7) 0.029(4) -0.001(5) 0.007(3) -0.025(5)
C1R 0.132(10) 0.054(8) 0.147(10) 0.013(8) 0.010(9) -0.012(8)
C2R 0.114(10) 0.056(8) 0.139(10) 0.012(8) 0.012(9) -0.012(8)
C3R 0.122(10) 0.069(9) 0.143(10) 0.011(9) 0.010(9) -0.012(8)
C4R 0.135(10) 0.074(9) 0.139(10) 0.011(8) 0.006(9) -0.014(9)
C5R 0.138(10) 0.076(9) 0.146(10) 0.015(8) 0.023(8) -0.010(8)
C6R 0.124(10) 0.046(8) 0.131(10) 0.012(8) 0.025(9) -0.014(8)
C7R 0.151(15) 0.104(14) 0.133(14) 0.000(12) 0.076(12) 0.002(12)
O1W 0.107(9) 0.090(9) 0.154(10) 0.004(8) 0.004(9) -0.009(7)
C1T 0.022(5) 0.149(13) 0.111(11) -0.082(10) 0.018(6) -0.038(7)
C2T 0.041(6) 0.164(14) 0.096(11) -0.086(10) 0.015(6) -0.032(8)
C3T 0.035(6) 0.115(11) 0.100(10) -0.045(9) -0.006(6) -0.025(7)
C4T 0.042(10) 0.048(11) 0.065(12) -0.019(10) 0.015(9) -0.003(9)
F1 0.037(2) 0.048(3) 0.077(3) 0.009(3) 0.016(2) -0.007(2)
F2 0.042(3) 0.080(4) 0.075(4) 0.016(3) 0.018(2) -0.026(3)
F3 0.016(2) 0.134(5) 0.058(3) 0.003(3) 0.009(2) -0.002(3)
F4 0.029(2) 0.103(4) 0.064(3) 0.017(3) 0.003(2) 0.029(3)
F5 0.031(2) 0.056(3) 0.050(3) 0.012(2) 0.003(2) 0.008(2)
F6 0.048(3) 0.067(3) 0.060(3) -0.015(3) 0.009(2) -0.001(3)
F7 0.066(3) 0.076(4) 0.055(3) -0.031(3) 0.016(3) -0.009(3)
F8 0.046(3) 0.103(4) 0.032(3) -0.025(3) 0.000(2) -0.021(3)
F9 0.047(3) 0.085(4) 0.037(3) -0.007(3) -0.007(2) -0.004(3)
F10 0.053(3) 0.057(3) 0.038(3) -0.013(2) -0.005(2) -0.001(2)
F11 0.046(3) 0.072(3) 0.051(3) -0.020(3) 0.006(2) 0.011(3)
F12 0.048(3) 0.184(7) 0.057(3) -0.008(4) 0.026(3) 0.047(4)
F13 0.013(2) 0.248(8) 0.046(3) 0.048(4) 0.002(2) -0.013(3)
F14 0.065(4) 0.182(7) 0.061(4) -0.004(4) 0.002(3) -0.088(4)
F15 0.066(3) 0.070(4) 0.065(3) -0.018(3) 0.020(3) -0.036(3)
N1 0.012(3) 0.045(4) 0.029(3) -0.004(3) 0.004(2) 0.001(3)
N2 0.017(3) 0.051(4) 0.030(3) -0.003(3) -0.001(2) -0.010(3)
N3 0.013(3) 0.048(4) 0.036(4) -0.003(3) -0.002(2) -0.007(3)
N4 0.016(3) 0.041(3) 0.025(3) 0.004(3) 0.002(2) 0.002(3)
C1S 0.186(12) 0.140(11) 0.207(12) 0.008(10) 0.005(10) -0.006(10)
C2S 0.198(12) 0.146(11) 0.215(12) 0.009(10) 0.002(10) -0.004(10)
C3S 0.184(12) 0.125(11) 0.203(12) 0.007(10) -0.001(10) -0.004(10)
C4S 0.176(12) 0.107(10) 0.191(12) 0.005(9) 0.018(10) -0.003(9)
C5S 0.189(11) 0.119(10) 0.201(12) 0.010(9) 0.001(9) -0.009(9)
C6S 0.191(12) 0.133(11) 0.209(12) 0.010(10) 0.000(10) -0.006(10)
C7S 0.188(14) 0.120(12) 0.205(14) 0.013(11) 0.011(11) -0.012(11)

loop_
_atom_type_symbol
_atom_type_description
_atom_type_scat_dispersion_real
_atom_type_scat_dispersion_imag
_atom_type_scat_source
C C 0.0033 0.0016 'International Tables Vol C Tables 4.2.6.8 and 6.1.1.4'
H H 0.0000 0.0000 'International Tables Vol C Tables 4.2.6.8 and 6.1.1.4'
N N 0.0061 0.0033 'International Tables Vol C Tables 4.2.6.8 and 6.1.1.4'
F F 0.0171 0.0103 'International Tables Vol C Tables 4.2.6.8 and 6.1.1.4'
O O 0.0106 0.0060 'International Tables Vol C Tables 4.2.6.8 and 6.1.1.4'

loop_
_geom_angle_atom_site_label_1
_geom_angle_atom_site_label_2
_geom_angle_atom_site_label_3
_geom_angle
_geom_angle_site_symmetry_1
_geom_angle_site_symmetry_3
N1 C1 C19 113.2(6) . .
N1 C1 C2 108.7(5) . .
C19 C1 C2 138.0(6) . .
C3 C2 C18 123.5(6) . 2_656
C3 C2 C1 105.2(6) . .
C18 C2 C1 131.3(5) 2_656 .
C4 C3 C2 108.1(6) . .
C4 C3 H3 125.9 . .
C2 C3 H3 125.9 . .
N1 C4 C3 108.6(6) . .
N1 C4 C5 119.2(6) . .
C3 C4 C5 132.3(6) . .
C6 C5 C4 123.4(6) . .
C6 C5 C20 117.8(6) . .
C4 C5 C20 118.8(6) . .
N2 C6 C5 125.0(6) . .
N2 C6 C7 106.6(6) . .
C5 C6 C7 128.4(6) . .
C8 C7 C6 108.6(6) . .
C8 C7 H7 125.7 . .
C6 C7 H7 125.7 . .
C7 C8 C9 107.2(6) . .
C7 C8 H8 126.4 . .
C9 C8 H8 126.4 . .
N2 C9 C10 126.7(6) . .
N2 C9 C8 107.1(6) . .
C10 C9 C8 126.1(7) . .
C9 C10 C11 125.1(7) . .
C9 C10 C26 117.6(6) . .
C11 C10 C26 117.3(6) . .
N3 C11 C10 125.1(6) . .
N3 C11 C12 109.2(6) . .
C10 C11 C12 125.7(7) . .
C13 C12 C11 107.1(7) . .
C13 C12 H12 126.5 . .
C11 C12 H12 126.5 . .
C12 C13 C14 108.0(6) . .
C12 C13 H13 126.0 . .
C14 C13 H13 126.0 . .
C15 C14 N3 125.2(6) . .
C15 C14 C13 127.3(6) . .
N3 C14 C13 107.5(6) . .
C14 C15 C16 123.0(6) . .
C14 C15 C32 120.1(6) . .
C16 C15 C32 116.8(6) . .
N4 C16 C17 108.3(5) . .
N4 C16 C15 119.6(6) . .
C17 C16 C15 132.0(6) . .
C16 C17 C18 107.8(6) . .
C16 C17 H17 126.1 . .
C18 C17 H17 126.1 . .
C17 C18 C2 123.0(6) . 2_656
C17 C18 C19 105.6(6) . .
C2 C18 C19 131.4(6) 2_656 .
N4 C19 C1 113.4(6) . .
N4 C19 C18 107.4(5) . .
C1 C19 C18 139.2(6) . .
C25 C20 C21 115.2(6) . .
C25 C20 C5 121.8(7) . .
C21 C20 C5 123.0(7) . .
F1 C21 C22 117.5(7) . .
F1 C21 C20 119.2(6) . .
C22 C21 C20 123.3(8) . .
F2 C22 C21 120.9(8) . .
F2 C22 C23 120.4(7) . .
C21 C22 C23 118.7(8) . .
C24 C23 F3 121.5(9) . .
C24 C23 C22 119.8(7) . .
F3 C23 C22 118.7(8) . .
C23 C24 F4 119.9(7) . .
C23 C24 C25 120.3(8) . .
F4 C24 C25 119.8(8) . .
F5 C25 C24 117.5(7) . .
F5 C25 C20 119.8(6) . .
C24 C25 C20 122.7(8) . .
C27 C26 C31 113.9(7) . .
C27 C26 C10 122.5(8) . .
C31 C26 C10 123.6(7) . .
F6 C27 C28 117.2(8) . .
F6 C27 C26 118.0(7) . .
C28 C27 C26 124.7(9) . .
F7 C28 C27 121.1(9) . .
F7 C28 C29 119.8(8) . .
C27 C28 C29 119.1(8) . .
C30 C29 C28 120.0(7) . .
C30 C29 F8 118.3(9) . .
C28 C29 F8 121.6(8) . .
C29 C30 F9 120.6(8) . .
C29 C30 C31 120.1(9) . .
F9 C30 C31 119.3(8) . .
F10 C31 C30 119.2(8) . .
F10 C31 C26 118.6(7) . .
C30 C31 C26 122.1(8) . .
C33 C32 C37 117.0(7) . .
C33 C32 C15 122.5(7) . .
C37 C32 C15 120.5(7) . .
F11 C33 C32 120.3(6) . .
F11 C33 C34 117.4(9) . .
C32 C33 C34 122.3(9) . .
F12 C34 C35 120.4(9) . .
F12 C34 C33 120.8(11) . .
C35 C34 C33 118.7(9) . .
F13 C35 C36 120.2(11) . .
F13 C35 C34 119.5(11) . .
C36 C35 C34 120.3(8) . .
F14 C36 C35 120.4(9) . .
F14 C36 C37 119.4(10) . .
C35 C36 C37 120.1(9) . .
F15 C37 C36 117.8(8) . .
F15 C37 C32 120.8(6) . .
C36 C37 C32 121.4(9) . .
C2R C1R C6R 120.0 . .
C1R C2R C3R 120.0 . .
C4R C3R C2R 120.0 . .
C3R C4R C5R 120.0 . .
C6R C5R C4R 120.0 . .
C6R C5R C7R 118(2) . .
C4R C5R C7R 122(2) . .
C5R C6R C1R 120.0 . .
O1W O1W C7S 128(3) 2_656 .
C2T C1T C3T 118.7(14) . 7
C1T C2T C3T 118.5(13) . .
C4T C3T C1T 120.0(17) . 7
C4T C3T C2T 117.2(16) . .
C1T C3T C2T 122.8(14) 7 .
C1 N1 C4 109.4(5) . .
C9 N2 C6 110.5(6) . .
C9 N2 H2 124.8 . .
C6 N2 H2 124.8 . .
C11 N3 C14 108.2(5) . .
C19 N4 C16 110.9(5) . .
C19 N4 H4 124.6 . .
C16 N4 H4 124.6 . .
C2S C1S C6S 120.0 . .
C3S C2S C1S 120.0 . .
C2S C3S C4S 120.0 . .
C5S C4S C3S 120.0 . .
C6S C5S C4S 120.0 . .
C6S C5S C7S 104(3) . .
C4S C5S C7S 136(3) . .
C5S C6S C1S 120.0 . .
C5S C7S O1W 102(3) . .

loop_
_geom_bond_atom_site_label_1
_geom_bond_atom_site_label_2
_geom_bond_distance
_geom_bond_site_symmetry_2
C1 N1 1.337(8) .
C1 C19 1.423(9) .
C1 C2 1.440(9) .
C2 C3 1.397(9) .
C2 C18 1.431(9) 2_656
C3 C4 1.388(9) .
C3 H3 0.9500 .
C4 N1 1.368(8) .
C4 C5 1.406(10) .
C5 C6 1.397(10) .
C5 C20 1.488(9) .
C6 N2 1.367(8) .
C6 C7 1.425(10) .
C7 C8 1.340(10) .
C7 H7 0.9500 .
C8 C9 1.448(9) .
C8 H8 0.9500 .
C9 N2 1.339(9) .
C9 C10 1.385(9) .
C10 C11 1.411(9) .
C10 C26 1.474(10) .
C11 N3 1.326(9) .
C11 C12 1.453(10) .
C12 C13 1.325(10) .
C12 H12 0.9500 .
C13 C14 1.440(10) .
C13 H13 0.9500 .
C14 C15 1.367(9) .
C14 N3 1.384(8) .
C15 C16 1.430(9) .
C15 C32 1.476(9) .
C16 N4 1.344(8) .
C16 C17 1.385(9) .
C17 C18 1.392(9) .
C17 H17 0.9500 .
C18 C2 1.431(9) 2_656
C18 C19 1.439(9) .
C19 N4 1.332(8) .
C20 C25 1.364(10) .
C20 C21 1.366(10) .
C21 F1 1.345(9) .
C21 C22 1.358(10) .
C22 F2 1.338(9) .
C22 C23 1.374(12) .
C23 C24 1.323(12) .
C23 F3 1.346(8) .
C24 F4 1.343(9) .
C24 C25 1.362(10) .
C25 F5 1.347(9) .
C26 C27 1.365(11) .
C26 C31 1.400(12) .
C27 F6 1.340(9) .
C27 C28 1.346(12) .
C28 F7 1.338(9) .
C28 C29 1.350(12) .
C29 C30 1.348(12) .
C29 F8 1.356(9) .
C30 F9 1.354(9) .
C30 C31 1.359(11) .
C31 F10 1.338(10) .
C32 C33 1.369(11) .
C32 C37 1.379(11) .
C33 F11 1.324(10) .
C33 C34 1.386(11) .
C34 F12 1.306(11) .
C34 C35 1.367(16) .
C35 F13 1.321(9) .
C35 C36 1.357(15) .
C36 F14 1.321(11) .
C36 C37 1.375(11) .
C37 F15 1.311(10) .
C1R C2R 1.3900 .
C1R C6R 1.3900 .
C2R C3R 1.3900 .
C3R C4R 1.3900 .
C4R C5R 1.3900 .
C5R C6R 1.3900 .
C5R C7R 1.49(3) .
O1W O1W 1.26(3) 2_656
O1W C7S 1.52(4) .
C1T C2T 1.346(19) .
C1T C3T 1.376(16) 7
C2T C3T 1.407(18) .
C3T C4T 1.22(2) .
C3T C1T 1.376(16) 7
N2 H2 0.8800 .
N4 H4 0.8800 .
C1S C2S 1.3900 .
C1S C6S 1.3900 .
C2S C3S 1.3900 .
C3S C4S 1.3900 .
C4S C5S 1.3900 .
C5S C6S 1.3900 .
C5S C7S 1.504(10) .
